data_4346885
loop_
_publ_author_name
'Alvarez, M. Angeles'
'Garc\'ia, M Esther'
'Garc\'ia-Viv\'o, Daniel'
'Ruiz, Miguel A.'
'Toyos, Adri\'an'

_publ_section_title
;
 Mild N-O Bond Cleavage Reactions of a Pyramidalized Nitrosyl Ligand
 Bridging a Dimolybdenum Center.
;
_journal_issue 22
_journal_name_full 'Inorganic chemistry'
_journal_page_first 10536
_journal_page_last 10538
_journal_paper_doi 10.1021/acs.inorgchem.5b02292
_journal_volume 54
_journal_year 2015
_chemical_compound_source 'synthesis as described'
_chemical_formula_moiety '2(C22 H32 Mo2 N3 O3 P), C H2 Cl2'
_chemical_formula_sum 'C45 H66 Cl2 Mo4 N6 O6 P2'
_chemical_formula_weight 1303.64
_space_group_IT_number 2
_space_group_name_Hall '-P 1'
_space_group_name_H-M_alt 'P -1'
_symmetry_cell_setting triclinic
_symmetry_Int_Tables_number 2
_symmetry_space_group_name_Hall '-P 1'
_symmetry_space_group_name_H-M 'P -1'
_atom_sites_solution_hydrogens geom
_audit_conform_dict_location ftp://ftp.iucr.org/pub/cif_core.dic
_audit_conform_dict_name cif_core.dic
_audit_conform_dict_version 2.4.3
_audit_creation_method 'WinGX routine CIF_UPDATE'
_cell_angle_alpha 79.233(2)
_cell_angle_beta 88.148(2)
_cell_angle_gamma 72.863(2)
_cell_formula_units_Z 1
_cell_length_a 9.7283(4)
_cell_length_b 9.8755(5)
_cell_length_c 14.1414(6)
_cell_measurement_reflns_used 1898
_cell_measurement_temperature 100.0(1)
_cell_measurement_theta_max 26.21
_cell_measurement_theta_min 2.665
_cell_measurement_wavelength 0.71073
_cell_volume 1275.04(10)
_computing_cell_refinement 'BRUKER APEX'
_computing_data_collection 'BRUKER APEX'
_computing_molecular_graphics 'Ortep-3 for Windows (Farrugia, 1997)'
_computing_publication_material 'WinGX publication routines (Farrugia, 1999)'
_computing_structure_refinement 'SHELXL-2014 (Sheldrick, 2014)'
_computing_structure_solution 'SHELXL-2014 (Sheldrick, 2014)'
_diffrn_ambient_temperature 100.0(1)
_diffrn_measured_fraction_theta_full 0.999
_diffrn_measured_fraction_theta_max 0.998
_diffrn_measurement_device 'four-circle diffractometer'
_diffrn_measurement_device_type 'BRUKER APPEX-II CCD'
_diffrn_measurement_method 'omega/phi scans'
_diffrn_radiation_monochromator graphite
_diffrn_radiation_probe x-ray
_diffrn_radiation_source 'fine-focus sealed tube'
_diffrn_radiation_type MoK\a
_diffrn_radiation_wavelength 0.71073
_diffrn_reflns_av_R_equivalents 0.0471
_diffrn_reflns_Laue_measured_fraction_full 0.999
_diffrn_reflns_Laue_measured_fraction_max 0.998
_diffrn_reflns_limit_h_max 12
_diffrn_reflns_limit_h_min -12
_diffrn_reflns_limit_k_max 12
_diffrn_reflns_limit_k_min -12
_diffrn_reflns_limit_l_max 17
_diffrn_reflns_limit_l_min -17
_diffrn_reflns_number 37895
_diffrn_reflns_point_group_measured_fraction_full 0.999
_diffrn_reflns_point_group_measured_fraction_max 0.998
_diffrn_reflns_theta_full 25.242
_diffrn_reflns_theta_max 26.37
_diffrn_reflns_theta_min 1.466
_exptl_absorpt_coefficient_mu 1.18
_exptl_absorpt_correction_T_max 1.0000
_exptl_absorpt_correction_T_min 0.8733
_exptl_absorpt_correction_type multi-scan
_exptl_absorpt_process_details 'BRUKER Sadabs'
_exptl_crystal_colour blue
_exptl_crystal_density_diffrn 1.698
_exptl_crystal_density_method 'not measured'
_exptl_crystal_description prism
_exptl_crystal_F_000 658
_exptl_crystal_size_max 0.35
_exptl_crystal_size_mid 0.22
_exptl_crystal_size_min 0.1
_refine_diff_density_max 1.496
_refine_diff_density_min -1.337
_refine_diff_density_rms 0.096
_refine_ls_extinction_coef 0.0028(2)
_refine_ls_extinction_expression Fc^*^=kFc[1+0.001xFc^2^\l^3^/sin(2\q)]^-1/4^
_refine_ls_extinction_method SHELXL
_refine_ls_goodness_of_fit_ref 1.068
_refine_ls_hydrogen_treatment constr
_refine_ls_matrix_type full
_refine_ls_number_constraints 0
_refine_ls_number_parameters 270
_refine_ls_number_reflns 5216
_refine_ls_number_restraints 0
_refine_ls_restrained_S_all 1.068
_refine_ls_R_factor_all 0.0357
_refine_ls_R_factor_gt 0.0288
_refine_ls_shift/su_max 0.001
_refine_ls_shift/su_mean 0
_refine_ls_structure_factor_coef Fsqd
_refine_ls_weighting_details 'w=1/[\s^2^(Fo^2^)+(0.0189P)^2^+1.5871P] where P=(Fo^2^+2Fc^2^)/3'
_refine_ls_weighting_scheme calc
_refine_ls_wR_factor_gt 0.0566
_refine_ls_wR_factor_ref 0.0591
_reflns_number_gt 4516
_reflns_number_total 5216
_reflns_threshold_expression 'I > 2\s(I)'
_cod_data_source_file ic5b02292_si_002.cif
_cod_data_source_block compound1
_cod_depositor_comments
;
The following automatic conversions were performed:

data name '_diffrn_radiation_monochromador' was replaced with
'_diffrn_radiation_monochromator' as specified in the replacement
file
'/home/saulius/struct/COD-crude-data/automatic-downloads/DataCite-retrospective/ACS/depositions/lib/lists/replacement-tags.lst'.

Automatic conversion script
Id: cif_correct_tags 6909 2019-04-08 15:41:33Z antanas 
;
_cod_database_code 4346885

loop_
_symmetry_equiv_pos_as_xyz
'x, y, z'
'-x, -y, -z'

loop_
_atom_site_label
_atom_site_type_symbol
_atom_site_fract_x
_atom_site_fract_y
_atom_site_fract_z
_atom_site_U_iso_or_equiv
_atom_site_adp_type
_atom_site_occupancy
_atom_site_calc_flag
_atom_site_disorder_assembly
_atom_site_disorder_group
Mo1 Mo 0.27746(2) 0.12812(2) 0.31926(2) 0.00830(7) Uani 1 d . .
Mo2 Mo 0.06699(2) 0.09410(2) 0.19275(2) 0.00957(7) Uani 1 d . .
P1 P 0.26012(7) -0.09484(7) 0.28283(5) 0.00839(15) Uani 1 d . .
N1 N 0.2024(2) 0.1126(2) 0.43616(16) 0.0141(5) Uani 1 d . .
N2 N 0.1848(2) 0.1143(2) 0.09388(16) 0.0119(5) Uani 1 d . .
N3 N 0.0851(2) 0.2534(2) 0.25803(15) 0.0124(5) Uani 1 d . .
O1 O 0.1611(2) 0.1093(2) 0.51784(14) 0.0279(5) Uani 1 d . .
O2 O 0.2585(2) 0.1251(2) 0.02432(13) 0.0209(5) Uani 1 d . .
O3 O 0.0007(2) 0.3648(2) 0.27590(14) 0.0213(5) Uani 1 d . .
C1 C 0.4312(3) 0.2606(3) 0.3468(2) 0.0189(7) Uani 1 d . .
H1 H 0.4128 0.3124 0.3967 0.023 Uiso 1 calc . .
C2 C 0.3788(3) 0.3122(3) 0.2518(2) 0.0257(7) Uani 1 d . .
H2 H 0.3183 0.4038 0.2277 0.031 Uiso 1 calc . .
C3 C 0.4340(3) 0.2006(4) 0.1991(2) 0.0289(8) Uani 1 d . .
H3 H 0.4172 0.2061 0.1339 0.035 Uiso 1 calc . .
C4 C 0.5183(3) 0.0805(4) 0.2621(3) 0.0273(8) Uani 1 d . .
H4 H 0.5673 -0.008 0.246 0.033 Uiso 1 calc . .
C5 C 0.5166(3) 0.1165(3) 0.3537(2) 0.0199(7) Uani 1 d . .
H5 H 0.5635 0.0559 0.409 0.024 Uiso 1 calc . .
C6 C -0.1415(5) 0.0698(5) 0.27796(18) 0.0147(16) Uiso 0.55 d A 1
H6 H -0.1451 0.0614 0.3445 0.018 Uiso 0.55 calc A 1
C7 C -0.0928(5) -0.0458(3) 0.2269(3) 0.0176(14) Uiso 0.55 d A 1
H7 H -0.0588 -0.1432 0.2542 0.021 Uiso 0.55 calc A 1
C8 C -0.1050(5) 0.0133(5) 0.1269(3) 0.0166(12) Uiso 0.55 d A 1
H8 H -0.0804 -0.0385 0.0772 0.02 Uiso 0.55 calc A 1
C9 C -0.1612(4) 0.1655(5) 0.1162(2) 0.0094(11) Uiso 0.55 d A 1
H9 H -0.18 0.2308 0.0582 0.011 Uiso 0.55 calc A 1
C10 C -0.1838(4) 0.2004(3) 0.2095(3) 0.0095(12) Uiso 0.55 d A 1
H10 H -0.2199 0.2926 0.2234 0.011 Uiso 0.55 calc A 1
C6B C -0.1560(6) 0.1033(6) 0.2697(3) 0.017(2) Uiso 0.45 d A 2
H6B H -0.1735 0.1324 0.329 0.02 Uiso 0.45 calc A 2
C7B C -0.0999(5) -0.0410(4) 0.2551(3) 0.0066(14) Uiso 0.45 d A 2
H7B H -0.0743 -0.1231 0.303 0.008 Uiso 0.45 calc A 2
C8B C -0.0899(5) -0.0381(5) 0.1544(4) 0.0143(14) Uiso 0.45 d A 2
H8B H -0.0565 -0.1179 0.1248 0.017 Uiso 0.45 calc A 2
C9B C -0.1397(6) 0.1080(7) 0.1068(2) 0.0233(17) Uiso 0.45 d A 2
H9B H -0.1447 0.1408 0.0405 0.028 Uiso 0.45 calc A 2
C10B C -0.1806(6) 0.1954(4) 0.1781(4) 0.0214(18) Uiso 0.45 d A 2
H10B H -0.2171 0.2954 0.1667 0.026 Uiso 0.45 calc A 2
C11 C 0.2124(3) -0.2220(3) 0.38270(18) 0.0105(6) Uani 1 d . .
H11 H 0.1179 -0.17 0.4039 0.013 Uiso 1 calc . .
C12 C 0.1934(3) -0.3584(3) 0.35466(19) 0.0118(6) Uani 1 d . .
H12A H 0.1279 -0.3315 0.2995 0.014 Uiso 1 calc . .
H12B H 0.2854 -0.4176 0.3367 0.014 Uiso 1 calc . .
C13 C 0.1340(3) -0.4446(3) 0.43847(19) 0.0148(6) Uani 1 d . .
H13A H 0.0377 -0.3887 0.4519 0.018 Uiso 1 calc . .
H13B H 0.1276 -0.5327 0.4204 0.018 Uiso 1 calc . .
C14 C 0.2286(3) -0.4826(3) 0.52888(19) 0.0155(6) Uani 1 d . .
H14A H 0.1834 -0.5299 0.5818 0.019 Uiso 1 calc . .
H14B H 0.3208 -0.5494 0.5183 0.019 Uiso 1 calc . .
C15 C 0.2525(3) -0.3488(3) 0.55549(19) 0.0154(6) Uani 1 d . .
H15A H 0.3187 -0.3773 0.6104 0.018 Uiso 1 calc . .
H15B H 0.1618 -0.2877 0.574 0.018 Uiso 1 calc . .
C16 C 0.3134(3) -0.2636(3) 0.47148(19) 0.0133(6) Uani 1 d . .
H16A H 0.4077 -0.3216 0.4562 0.016 Uiso 1 calc . .
H16B H 0.3238 -0.1771 0.4897 0.016 Uiso 1 calc . .
C17 C 0.4004(3) -0.1908(3) 0.20707(19) 0.0107(6) Uani 1 d . .
H17 H 0.4347 -0.1153 0.1673 0.013 Uiso 1 calc . .
C18 C 0.5342(3) -0.2961(3) 0.2617(2) 0.0149(6) Uani 1 d . .
H18A H 0.5089 -0.377 0.3002 0.018 Uiso 1 calc . .
H18B H 0.5706 -0.2482 0.3047 0.018 Uiso 1 calc . .
C19 C 0.6516(3) -0.3514(3) 0.1912(2) 0.0207(7) Uani 1 d . .
H19A H 0.6842 -0.2719 0.1576 0.025 Uiso 1 calc . .
H19B H 0.7331 -0.4224 0.2268 0.025 Uiso 1 calc . .
C20 C 0.5948(3) -0.4190(3) 0.1184(2) 0.0242(7) Uani 1 d . .
H20A H 0.6689 -0.4478 0.0724 0.029 Uiso 1 calc . .
H20B H 0.5722 -0.5048 0.1515 0.029 Uiso 1 calc . .
C21 C 0.4610(3) -0.3145(3) 0.0650(2) 0.0200(7) Uani 1 d . .
H21A H 0.4249 -0.3621 0.0215 0.024 Uiso 1 calc . .
H21B H 0.4855 -0.2328 0.0268 0.024 Uiso 1 calc . .
C22 C 0.3437(3) -0.2610(3) 0.13539(19) 0.0143(6) Uani 1 d . .
H22A H 0.261 -0.1915 0.1 0.017 Uiso 1 calc . .
H22B H 0.3132 -0.3414 0.1699 0.017 Uiso 1 calc . .
C99 C 0.9531(6) 0.5291(6) 0.0469(4) 0.0178(13) Uiso 0.5 d B -1
H99A H 0.8737 0.6173 0.0402 0.021 Uiso 0.5 calc B -1
H99B H 0.9341 0.4608 0.1007 0.021 Uiso 0.5 calc B -1
Cl1 Cl 1.11286(19) 0.56530(19) 0.06918(12) 0.0325(4) Uiso 0.5 d B -1
Cl2 Cl 0.9665(2) 0.4569(2) -0.05993(14) 0.0394(4) Uiso 0.5 d B -1

loop_
_atom_site_aniso_label
_atom_site_aniso_U_11
_atom_site_aniso_U_22
_atom_site_aniso_U_33
_atom_site_aniso_U_23
_atom_site_aniso_U_13
_atom_site_aniso_U_12
Mo1 0.00874(12) 0.00814(13) 0.00872(12) -0.00196(9) -0.00015(9) -0.00325(9)
Mo2 0.00779(12) 0.01174(13) 0.00835(13) -0.00052(9) -0.00185(9) -0.00221(9)
P1 0.0086(3) 0.0086(4) 0.0080(3) -0.0014(3) -0.0005(3) -0.0026(3)
N1 0.0157(12) 0.0130(13) 0.0123(12) -0.0027(10) -0.0011(10) -0.0019(10)
N2 0.0146(12) 0.0114(12) 0.0096(12) 0.0000(9) -0.0036(9) -0.0045(10)
N3 0.0141(11) 0.0121(12) 0.0095(11) -0.0001(9) 0.0027(9) -0.0030(10)
O1 0.0320(12) 0.0339(14) 0.0104(11) -0.0026(9) 0.0064(9) 0.0001(10)
O2 0.0255(11) 0.0304(13) 0.0101(10) -0.0034(9) 0.0056(9) -0.0142(10)
O3 0.0206(11) 0.0151(11) 0.0229(12) -0.0077(9) -0.0004(9) 0.0055(9)
C1 0.0188(15) 0.0191(16) 0.0271(17) -0.0118(13) 0.0021(13) -0.0137(13)
C2 0.0270(17) 0.0203(18) 0.0327(19) 0.0062(14) -0.0031(14) -0.0178(14)
C3 0.0304(18) 0.055(2) 0.0170(16) -0.0093(16) 0.0079(14) -0.0353(18)
C4 0.0140(15) 0.0320(19) 0.049(2) -0.0280(17) 0.0135(15) -0.0153(14)
C5 0.0117(14) 0.0240(17) 0.0275(17) -0.0037(14) -0.0047(12) -0.0106(12)
C11 0.0129(13) 0.0104(14) 0.0089(13) -0.0017(11) 0.0004(10) -0.0044(11)
C12 0.0138(13) 0.0091(14) 0.0123(14) -0.0001(11) -0.0008(11) -0.0044(11)
C13 0.0169(14) 0.0131(15) 0.0155(15) -0.0009(12) 0.0020(12) -0.0075(12)
C14 0.0182(14) 0.0131(15) 0.0132(14) 0.0030(12) -0.0008(12) -0.0046(12)
C15 0.0195(14) 0.0161(15) 0.0089(14) 0.0000(12) -0.0019(11) -0.0040(12)
C16 0.0146(14) 0.0135(15) 0.0113(14) 0.0012(11) -0.0036(11) -0.0053(11)
C17 0.0119(13) 0.0096(14) 0.0098(13) -0.0009(11) 0.0008(11) -0.0025(11)
C18 0.0147(14) 0.0144(15) 0.0133(14) -0.0013(12) 0.0006(11) -0.0016(12)
C19 0.0153(14) 0.0193(16) 0.0210(16) -0.0005(13) 0.0031(12) 0.0027(12)
C20 0.0240(16) 0.0184(17) 0.0250(17) -0.0063(14) 0.0080(13) 0.0025(13)
C21 0.0272(16) 0.0183(16) 0.0148(15) -0.0075(13) 0.0033(13) -0.0048(13)
C22 0.0149(14) 0.0136(15) 0.0135(14) -0.0040(12) -0.0017(11) -0.0016(11)

loop_
_atom_type_symbol
_atom_type_description
_atom_type_scat_dispersion_real
_atom_type_scat_dispersion_imag
_atom_type_scat_source
C C 0.0033 0.0016 'International Tables Vol C Tables 4.2.6.8 and 6.1.1.4'
H H 0 0 'International Tables Vol C Tables 4.2.6.8 and 6.1.1.4'
Mo Mo -1.6832 0.6857 'International Tables Vol C Tables 4.2.6.8 and 6.1.1.4'
N N 0.0061 0.0033 'International Tables Vol C Tables 4.2.6.8 and 6.1.1.4'
O O 0.0106 0.006 'International Tables Vol C Tables 4.2.6.8 and 6.1.1.4'
P P 0.1023 0.0942 'International Tables Vol C Tables 4.2.6.8 and 6.1.1.4'
Cl Cl 0.1484 0.1585 'International Tables Vol C Tables 4.2.6.8 and 6.1.1.4'

loop_
_geom_angle_atom_site_label_1
_geom_angle_atom_site_label_2
_geom_angle_atom_site_label_3
_geom_angle
N1 Mo1 N3 91.72(9)
N1 Mo1 C1 97.34(10)
N3 Mo1 C1 113.32(10)
N1 Mo1 C2 124.01(11)
N3 Mo1 C2 88.77(10)
C1 Mo1 C2 34.72(11)
N1 Mo1 C5 102.26(11)
N3 Mo1 C5 146.04(10)
C1 Mo1 C5 34.87(10)
C2 Mo1 C5 57.72(11)
N1 Mo1 C4 133.82(11)
N3 Mo1 C4 132.43(11)
C1 Mo1 C4 57.29(10)
C2 Mo1 C4 57.13(11)
C5 Mo1 C4 34.35(10)
N1 Mo1 C3 154.63(11)
N3 Mo1 C3 99.25(11)
C1 Mo1 C3 57.31(10)
C2 Mo1 C3 34.54(11)
C5 Mo1 C3 57.06(11)
C4 Mo1 C3 33.90(12)
N1 Mo1 P1 97.66(8)
N3 Mo1 P1 96.30(7)
C1 Mo1 P1 146.20(7)
C2 Mo1 P1 137.90(9)
C5 Mo1 P1 111.99(8)
C4 Mo1 P1 90.97(8)
C3 Mo1 P1 103.73(8)
N1 Mo1 Mo2 105.35(7)
N3 Mo1 Mo2 44.21(6)
C1 Mo1 Mo2 147.45(8)
C2 Mo1 Mo2 112.98(8)
C5 Mo1 Mo2 150.13(8)
C4 Mo1 Mo2 115.79(8)
C3 Mo1 Mo2 98.38(8)
P1 Mo1 Mo2 53.271(17)
N2 Mo2 N3 99.26(9)
N2 Mo2 C10B 122.50(16)
N3 Mo2 C10B 90.83(15)
N2 Mo2 C8 102.74(11)
N3 Mo2 C8 141.47(11)
N2 Mo2 C9B 99.35(12)
N3 Mo2 C9B 123.19(17)
C10B Mo2 C9B 35.48(7)
N2 Mo2 C7 131.89(13)
N3 Mo2 C7 128.18(12)
C8 Mo2 C7 35.26(6)
N2 Mo2 C9 102.90(10)
N3 Mo2 C9 108.93(13)
C8 Mo2 C9 35.22(5)
C7 Mo2 C9 58.45(7)
N2 Mo2 C6 159.92(11)
N3 Mo2 C6 93.77(12)
C8 Mo2 C6 58.34(7)
C7 Mo2 C6 34.96(6)
C9 Mo2 C6 58.11(7)
N2 Mo2 C10 131.83(12)
N3 Mo2 C10 83.49(10)
C8 Mo2 C10 58.30(6)
C7 Mo2 C10 58.13(7)
C9 Mo2 C10 34.9
C6 Mo2 C10 34.76(5)
N2 Mo2 C6B 156.66(14)
N3 Mo2 C6B 89.49(12)
C10B Mo2 C6B 35.14(8)
C9B Mo2 C6B 58.24(9)
N2 Mo2 C8B 108.98(13)
N3 Mo2 C8B 145.88(11)
C10B Mo2 C8B 58.05(8)
C9B Mo2 C8B 34.73(6)
C6B Mo2 C8B 57.28(8)
N2 Mo2 P1 90.30(7)
N3 Mo2 P1 96.35(7)
C10B Mo2 P1 144.83(12)
C8 Mo2 P1 114.63(12)
C9B Mo2 P1 136.54(15)
C7 Mo2 P1 91.70(9)
C9 Mo2 P1 148.82(10)
C6 Mo2 P1 103.43(10)
C10 Mo2 P1 137.52(10)
C6B Mo2 P1 110.32(13)
C8B Mo2 P1 102.12(14)
C11 P1 C17 111.42(12)
C11 P1 Mo1 116.97(9)
C17 P1 Mo1 117.88(9)
C11 P1 Mo2 118.10(9)
C17 P1 Mo2 114.17(9)
Mo1 P1 Mo2 73.75(2)
O1 N1 Mo1 173.3(2)
O2 N2 Mo2 176.1(2)
O3 N3 Mo2 134.54(18)
O3 N3 Mo1 131.78(18)
Mo2 N3 Mo1 91.23(9)
C2 C1 C5 108.1(3)
C2 C1 Mo1 73.09(16)
C5 C1 Mo1 73.21(16)
C2 C1 H1 126
C5 C1 H1 126
Mo1 C1 H1 119.6
C1 C2 C3 107.9(3)
C1 C2 Mo1 72.19(16)
C3 C2 Mo1 74.42(17)
C1 C2 H2 126.1
C3 C2 H2 126.1
Mo1 C2 H2 119.2
C4 C3 C2 108.0(3)
C4 C3 Mo1 73.03(17)
C2 C3 Mo1 71.04(16)
C4 C3 H3 126
C2 C3 H3 126
Mo1 C3 H3 121.6
C3 C4 C5 108.3(3)
C3 C4 Mo1 73.07(17)
C5 C4 Mo1 71.34(16)
C3 C4 H4 125.8
C5 C4 H4 125.8
Mo1 C4 H4 121.5
C4 C5 C1 107.7(3)
C4 C5 Mo1 74.31(16)
C1 C5 Mo1 71.92(16)
C4 C5 H5 126.1
C1 C5 H5 126.1
Mo1 C5 H5 119.5
C7 C6 C10 108
C7 C6 Mo2 71.56(15)
C10 C6 Mo2 72.72(15)
C7 C6 H6 126
C10 C6 H6 126
Mo2 C6 H6 121.4
C6 C7 C8 108
C6 C7 Mo2 73.48(15)
C8 C7 Mo2 71.88(15)
C6 C7 H7 126
C8 C7 H7 126
Mo2 C7 H7 120.4
C9 C8 C7 108
C9 C8 Mo2 73.05(15)
C7 C8 Mo2 72.87(16)
C9 C8 H8 126
C7 C8 H8 126
Mo2 C8 H8 119.9
C8 C9 C10 108
C8 C9 Mo2 71.73(15)
C10 C9 Mo2 73.44(15)
C8 C9 H9 126
C10 C9 H9 126
Mo2 C9 H9 120.6
C6 C10 C9 108
C6 C10 Mo2 72.52(16)
C9 C10 Mo2 71.65(15)
C6 C10 H10 126
C9 C10 H10 126
Mo2 C10 H10 121.6
C10B C6B C7B 108
C10B C6B Mo2 70.08(19)
C7B C6B Mo2 75.05(19)
C10B C6B H6B 126
C7B C6B H6B 126
Mo2 C6B H6B 120.6
C8B C7B C6B 108
C8B C7B Mo2 72.03(19)
C6B C7B Mo2 70.7(2)
C8B C7B H7B 126
C6B C7B H7B 126
Mo2 C7B H7B 122.9
C7B C8B C9B 108
C7B C8B Mo2 73.9(2)
C9B C8B Mo2 69.83(19)
C7B C8B H8B 126
C9B C8B H8B 126
Mo2 C8B H8B 121.9
C8B C9B C10B 108
C8B C9B Mo2 75.44(19)
C10B C9B Mo2 71.5(2)
C8B C9B H9B 126
C10B C9B H9B 126
Mo2 C9B H9B 119
C6B C10B C9B 108
C6B C10B Mo2 74.8(2)
C9B C10B Mo2 73.0(2)
C6B C10B H10B 126
C9B C10B H10B 126
Mo2 C10B H10B 118.1
C12 C11 C16 109.8(2)
C12 C11 P1 115.10(18)
C16 C11 P1 113.82(18)
C12 C11 H11 105.7
C16 C11 H11 105.7
P1 C11 H11 105.7
C13 C12 C11 110.6(2)
C13 C12 H12A 109.5
C11 C12 H12A 109.5
C13 C12 H12B 109.5
C11 C12 H12B 109.5
H12A C12 H12B 108.1
C14 C13 C12 111.7(2)
C14 C13 H13A 109.3
C12 C13 H13A 109.3
C14 C13 H13B 109.3
C12 C13 H13B 109.3
H13A C13 H13B 107.9
C15 C14 C13 111.4(2)
C15 C14 H14A 109.4
C13 C14 H14A 109.4
C15 C14 H14B 109.4
C13 C14 H14B 109.4
H14A C14 H14B 108
C14 C15 C16 111.5(2)
C14 C15 H15A 109.3
C16 C15 H15A 109.3
C14 C15 H15B 109.3
C16 C15 H15B 109.3
H15A C15 H15B 108
C15 C16 C11 110.1(2)
C15 C16 H16A 109.6
C11 C16 H16A 109.6
C15 C16 H16B 109.6
C11 C16 H16B 109.6
H16A C16 H16B 108.2
C22 C17 C18 110.9(2)
C22 C17 P1 114.14(18)
C18 C17 P1 115.37(18)
C22 C17 H17 105.1
C18 C17 H17 105.1
P1 C17 H17 105.1
C17 C18 C19 110.6(2)
C17 C18 H18A 109.5
C19 C18 H18A 109.5
C17 C18 H18B 109.5
C19 C18 H18B 109.5
H18A C18 H18B 108.1
C20 C19 C18 110.9(2)
C20 C19 H19A 109.5
C18 C19 H19A 109.5
C20 C19 H19B 109.5
C18 C19 H19B 109.5
H19A C19 H19B 108.1
C21 C20 C19 111.5(2)
C21 C20 H20A 109.3
C19 C20 H20A 109.3
C21 C20 H20B 109.3
C19 C20 H20B 109.3
H20A C20 H20B 108
C20 C21 C22 111.0(2)
C20 C21 H21A 109.4
C22 C21 H21A 109.4
C20 C21 H21B 109.4
C22 C21 H21B 109.4
H21A C21 H21B 108
C17 C22 C21 110.2(2)
C17 C22 H22A 109.6
C21 C22 H22A 109.6
C17 C22 H22B 109.6
C21 C22 H22B 109.6
H22A C22 H22B 108.1
Cl1 C99 Cl2 110.0(3)
Cl1 C99 H99A 109.7
Cl2 C99 H99A 109.7
Cl1 C99 H99B 109.7
Cl2 C99 H99B 109.7
H99A C99 H99B 108.2

loop_
_geom_bond_atom_site_label_1
_geom_bond_atom_site_label_2
_geom_bond_distance
Mo1 N1 1.784(2)
Mo1 N3 2.031(2)
Mo1 C1 2.341(3)
Mo1 C2 2.352(3)
Mo1 C5 2.357(3)
Mo1 C4 2.395(3)
Mo1 C3 2.396(3)
Mo1 P1 2.4063(7)
Mo1 Mo2 2.8935(3)
Mo2 N2 1.798(2)
Mo2 N3 2.018(2)
Mo2 C10B 2.319(5)
Mo2 C8 2.338(4)
Mo2 C9B 2.340(5)
Mo2 C7 2.351(4)
Mo2 C9 2.355(4)
Mo2 C6 2.376(4)
Mo2 C10 2.378(4)
Mo2 C6B 2.381(5)
Mo2 C8B 2.413(5)
Mo2 P1 2.4155(7)
P1 C11 1.851(3)
P1 C17 1.852(3)
N1 O1 1.208(3)
N2 O2 1.206(3)
N3 O3 1.227(3)
C1 C2 1.400(4)
C1 C5 1.408(4)
C1 H1 0.93
C2 C3 1.410(5)
C2 H2 0.93
C3 C4 1.397(5)
C3 H3 0.93
C4 C5 1.404(4)
C4 H4 0.93
C5 H5 0.93
C6 C7 1.42
C6 C10 1.42
C6 H6 0.93
C7 C8 1.42
C7 H7 0.93
C8 C9 1.42
C8 H8 0.93
C9 C10 1.42
C9 H9 0.93
C10 H10 0.93
C6B C10B 1.42
C6B C7B 1.42
C6B H6B 0.93
C7B C8B 1.42
C7B H7B 0.93
C8B C9B 1.42
C8B H8B 0.93
C9B C10B 1.42
C9B H9B 0.93
C10B H10B 0.93
C11 C12 1.534(4)
C11 C16 1.536(4)
C11 H11 0.98
C12 C13 1.527(3)
C12 H12A 0.97
C12 H12B 0.97
C13 C14 1.522(4)
C13 H13A 0.97
C13 H13B 0.97
C14 C15 1.520(4)
C14 H14A 0.97
C14 H14B 0.97
C15 C16 1.532(4)
C15 H15A 0.97
C15 H15B 0.97
C16 H16A 0.97
C16 H16B 0.97
C17 C22 1.528(4)
C17 C18 1.530(4)
C17 H17 0.98
C18 C19 1.535(4)
C18 H18A 0.97
C18 H18B 0.97
C19 C20 1.525(4)
C19 H19A 0.97
C19 H19B 0.97
C20 C21 1.521(4)
C20 H20A 0.97
C20 H20B 0.97
C21 C22 1.529(4)
C21 H21A 0.97
C21 H21B 0.97
C22 H22A 0.97
C22 H22B 0.97
C99 Cl1 1.745(6)
C99 Cl2 1.772(6)
C99 H99A 0.97
C99 H99B 0.97
